data_1545272
loop_
_publ_author_name
'Lu, Bing'
'Zhu, Fan'
'Sun, Hong-Mei'
'Shen, Qi'

_publ_section_title
;
 Esterification of the Primary Benzylic C-H Bonds with Carboxylic Acids
 Catalyzed by Ionic Iron(III) Complexes Containing an Imidazolinium
 Cation.
;
_journal_issue 5
_journal_name_full 'Organic letters'
_journal_page_first 1132
_journal_page_last 1135
_journal_paper_doi 10.1021/acs.orglett.7b00148
_journal_volume 19
_journal_year 2017
_chemical_formula_moiety 'Br4 Fe, C11 H23 N2'
_chemical_formula_sum 'C11 H23 Br4 Fe N2'
_chemical_formula_weight 558.80
_chemical_name_systematic
;
 ? 
;
_space_group_crystal_system orthorhombic
_space_group_IT_number 61
_space_group_name_Hall '-P 2ac 2ab'
_space_group_name_H-M_alt 'P b c a'
_symmetry_space_group_name_Hall '-P 2ac 2ab'
_symmetry_space_group_name_H-M 'P b c a'
_atom_sites_solution_hydrogens geom
_atom_sites_solution_primary direct
_atom_sites_solution_secondary difmap
_audit_creation_date 2016-06-25
_audit_creation_method
;
Olex2 1.2
(compiled 2016.02.19 svn.r3266 for OlexSys, GUI svn.r5155)
;
_cell_angle_alpha 90.00
_cell_angle_beta 90.00
_cell_angle_gamma 90.00
_cell_formula_units_Z 16
_cell_length_a 15.3952(8)
_cell_length_b 13.0190(6)
_cell_length_c 38.748(2)
_cell_measurement_reflns_used 3958
_cell_measurement_temperature 293(2)
_cell_measurement_theta_max 25.3350
_cell_measurement_theta_min 3.2970
_cell_volume 7766.3(7)
_computing_molecular_graphics 'Olex2 (Dolomanov et al., 2009)'
_computing_publication_material 'Olex2 (Dolomanov et al., 2009)'
_computing_structure_refinement 'XL (Sheldrick, 2008)'
_computing_structure_solution 'XS (Sheldrick, 2008)'
_diffrn_ambient_temperature 293(2)
_diffrn_measured_fraction_theta_full 0.997
_diffrn_measured_fraction_theta_max 0.997
_diffrn_measurement_device_type 'Xcalibur, Atlas, Gemini'
_diffrn_radiation_monochromator graphite
_diffrn_radiation_type MoK\a
_diffrn_radiation_wavelength 0.71073
_diffrn_reflns_av_R_equivalents 0.1340
_diffrn_reflns_av_unetI/netI 0.1357
_diffrn_reflns_limit_h_max 13
_diffrn_reflns_limit_h_min -18
_diffrn_reflns_limit_k_max 15
_diffrn_reflns_limit_k_min -15
_diffrn_reflns_limit_l_max 45
_diffrn_reflns_limit_l_min -45
_diffrn_reflns_number 24584
_diffrn_reflns_theta_full 25.00
_diffrn_reflns_theta_max 25.00
_diffrn_reflns_theta_min 2.94
_diffrn_source 'fine-focus sealed tube'
_exptl_absorpt_coefficient_mu 8.997
_exptl_absorpt_correction_T_max 1.0000
_exptl_absorpt_correction_T_min 0.26935
_exptl_absorpt_correction_type multi-scan
_exptl_crystal_colour 'clear light red'
_exptl_crystal_density_diffrn 1.910
_exptl_crystal_density_method 'not measured'
_exptl_crystal_description plate
_exptl_crystal_F_000 4296
_refine_diff_density_max 0.917
_refine_diff_density_min -0.931
_refine_diff_density_rms 0.124
_refine_ls_extinction_method none
_refine_ls_goodness_of_fit_ref 0.890
_refine_ls_hydrogen_treatment constr
_refine_ls_matrix_type full
_refine_ls_number_parameters 337
_refine_ls_number_reflns 6817
_refine_ls_number_restraints 26
_refine_ls_restrained_S_all 0.894
_refine_ls_R_factor_all 0.1576
_refine_ls_R_factor_gt 0.0661
_refine_ls_shift/su_max 0.001
_refine_ls_shift/su_mean 0.000
_refine_ls_structure_factor_coef Fsqd
_refine_ls_weighting_details 'calc w=1/[\s^2^(Fo^2^)+(0.0554P)^2^+0.0000P] where P=(Fo^2^+2Fc^2^)/3'
_refine_ls_weighting_scheme calc
_refine_ls_wR_factor_gt 0.1370
_refine_ls_wR_factor_ref 0.1629
_reflns_number_gt 3142
_reflns_number_total 6817
_reflns_threshold_expression >2sigma(I)
_cod_data_source_file ol7b00148_si_002.cif
_cod_data_source_block g160422c
_cod_depositor_comments
;
         Adding full bibliography for 1545272.cif.

2019-02-07
Z value and formula fixed to values more according to usual
chemical conventions.                 miguel
;
_cod_original_formula_sum 'C22 H45 Br8 Fe2 N4 O0'
_cod_original_formula_weight 1116.60
_cod_original_formula_moiety '2(Br4 Fe), 2(C11 H23 N2)'
_cod_original_formula_units_Z 8
_cod_original_cell_volume 7766.2(7)
_cod_database_code 1545272
_olex2_refinement_description
;
1. Fixed Uiso
 At 1.2 times of:
  All C(H) groups, All C(H,H) groups
 At 1.5 times of:
  All C(H,H,H) groups
2. Restrained distances
 C6-C4
 1.52 with sigma of 0.02
3. Rigid bond restraints
 C6, C4
 with sigma for 1-2 distances of 0.01 and sigma for 1-3 distances of 0.01
4. Uiso/Uaniso restraints and constraints
Uanis(C7) \\sim Ueq: with sigma of 0.1 and sigma for terminal atoms of 0.2
Uanis(C7) \\sim Ueq: with sigma of 0.1 and sigma for terminal atoms of 0.2
Uanis(C7) \\sim Ueq: with sigma of 0.1 and sigma for terminal atoms of 0.2
Uanis(C7) \\sim Ueq: with sigma of 0.01 and sigma for terminal atoms of 0.02
5.a Secondary CH2 refined with riding coordinates:
 C14(H14A,H14B), C13(H13A,H13B), C2(H2A,H2B), C3(H3A,H3B)
5.b Aromatic/amide H refined with riding coordinates:
 C12(H12), C1(H1)
5.c Idealised Me refined as rotating group:
 C21(H21A,H21B,H21C), C16(H16A,H16B,H16C), C20(H20A,H20B,H20C), C18(H18A,H18B,
 H18C), C22(H22A,H22B,H22C), C17(H17A,H17B,H17C), C10(H10A,H10B,H10C), C5(H5A,
 H5B,H5C), C6(H6A,H6B,H6C), C7(H7A,H7B,H7C), C11(H11A,H11B,H11C), C9(H9A,H9B,
 H9C)
;
_olex2_submission_special_instructions 'No special instructions were received'

loop_
_space_group_symop_id
_space_group_symop_operation_xyz
1 'x, y, z'
2 '-x+1/2, -y, z+1/2'
3 'x+1/2, -y+1/2, -z'
4 '-x, y+1/2, -z+1/2'
5 '-x, -y, -z'
6 'x-1/2, y, -z-1/2'
7 '-x-1/2, y-1/2, z'
8 'x, -y-1/2, z-1/2'

loop_
_atom_site_label
_atom_site_type_symbol
_atom_site_fract_x
_atom_site_fract_y
_atom_site_fract_z
_atom_site_U_iso_or_equiv
_atom_site_adp_type
_atom_site_occupancy
_atom_site_calc_flag
_atom_site_refinement_flags_posn
_atom_site_refinement_flags_adp
Br5 Br 0.32378(7) 0.56095(7) 0.07180(3) 0.0718(4) Uani 1 d . .
Br7 Br 0.30075(8) 0.80079(8) 0.01499(3) 0.0750(4) Uani 1 d . .
Br8 Br 0.33011(9) 0.82948(8) 0.11034(3) 0.0818(4) Uani 1 d . .
Br6 Br 0.51857(7) 0.72884(9) 0.05439(4) 0.0805(4) Uani 1 d . .
Fe2 Fe 0.36809(9) 0.72913(9) 0.06313(4) 0.0523(4) Uani 1 d . .
Br1 Br 0.66342(8) 0.18572(9) 0.15285(3) 0.0864(4) Uani 1 d . .
Br4 Br 0.45963(10) 0.34743(11) 0.14618(4) 0.1062(5) Uani 1 d . .
Br3 Br 0.50286(10) 0.18704(15) 0.22641(4) 0.1240(6) Uani 1 d . .
Fe1 Fe 0.56556(10) 0.28758(13) 0.18352(4) 0.0773(5) Uani 1 d . .
Br2 Br 0.63358(11) 0.42624(11) 0.20977(5) 0.1323(7) Uani 1 d . .
N4 N 0.5054(5) 0.2322(5) 0.05693(18) 0.0420(18) Uani 1 d . .
C12 C 0.5846(6) 0.2645(6) 0.0632(2) 0.043(2) Uani 1 d . .
H12 H 0.6293 0.2206 0.0698 0.051 Uiso 1 calc R .
C14 C 0.5136(6) 0.4098(7) 0.0483(3) 0.081(4) Uani 1 d . .
H14A H 0.5185 0.4378 0.0252 0.097 Uiso 1 calc R .
H14B H 0.4961 0.4642 0.0639 0.097 Uiso 1 calc R .
C21 C 0.5475(6) 0.0511(7) 0.0632(3) 0.069(3) Uani 1 d . .
H21A H 0.5857 0.0598 0.0438 0.103 Uiso 1 calc GR .
H21B H 0.5259 -0.0181 0.0635 0.103 Uiso 1 calc GR .
H21C H 0.5787 0.0646 0.0842 0.103 Uiso 1 calc GR .
C13 C 0.4489(6) 0.3201(6) 0.0493(3) 0.059(3) Uani 1 d . .
H13A H 0.4058 0.3298 0.0672 0.071 Uiso 1 calc R .
H13B H 0.4198 0.3117 0.0273 0.071 Uiso 1 calc R .
N3 N 0.5957(5) 0.3632(5) 0.05934(19) 0.049(2) Uani 1 d . .
C19 C 0.4721(6) 0.1251(6) 0.0601(2) 0.046(2) Uani 1 d . .
C16 C 0.7517(6) 0.3486(7) 0.0706(3) 0.070(3) Uani 1 d . .
H16A H 0.7386 0.3044 0.0897 0.104 Uiso 1 calc GR .
H16B H 0.8039 0.3863 0.0753 0.104 Uiso 1 calc GR .
H16C H 0.7597 0.3078 0.0502 0.104 Uiso 1 calc GR .
C20 C 0.4157(7) 0.1176(8) 0.0923(3) 0.081(3) Uani 1 d . .
H20A H 0.4508 0.1297 0.1124 0.121 Uiso 1 calc GR .
H20B H 0.3905 0.0502 0.0936 0.121 Uiso 1 calc GR .
H20C H 0.3704 0.1680 0.0912 0.121 Uiso 1 calc GR .
C18 C 0.6929(7) 0.4870(8) 0.0329(3) 0.086(4) Uani 1 d . .
H18A H 0.7000 0.4426 0.0134 0.128 Uiso 1 calc GR .
H18B H 0.7444 0.5276 0.0359 0.128 Uiso 1 calc GR .
H18C H 0.6440 0.5315 0.0292 0.128 Uiso 1 calc GR .
C15 C 0.6775(6) 0.4227(6) 0.0650(3) 0.054(3) Uani 1 d . .
C22 C 0.4194(7) 0.1000(7) 0.0280(3) 0.072(3) Uani 1 d . .
H22A H 0.3729 0.1485 0.0257 0.108 Uiso 1 calc GR .
H22B H 0.3959 0.0320 0.0300 0.108 Uiso 1 calc GR .
H22C H 0.4563 0.1036 0.0081 0.108 Uiso 1 calc GR .
C17 C 0.6625(7) 0.4921(8) 0.0965(3) 0.089(4) Uani 1 d . .
H17A H 0.6172 0.5405 0.0915 0.134 Uiso 1 calc GR .
H17B H 0.7151 0.5283 0.1019 0.134 Uiso 1 calc GR .
H17C H 0.6457 0.4507 0.1159 0.134 Uiso 1 calc GR .
N2 N 1.0070(6) 0.2623(7) 0.1799(2) 0.068(3) Uani 1 d . .
N1 N 1.1283(7) 0.1797(7) 0.1907(2) 0.072(3) Uani 1 d . .
C1 C 1.0830(8) 0.2612(8) 0.1914(3) 0.065(3) Uani 1 d . .
H1 H 1.1067 0.3209 0.2007 0.078 Uiso 1 calc R .
C8 C 0.9421(8) 0.3439(15) 0.1789(4) 0.111(5) Uani 1 d . .
C10 C 0.9100(9) 0.3596(12) 0.1437(3) 0.134(6) Uani 1 d . .
H10A H 0.9570 0.3809 0.1291 0.200 Uiso 1 calc GR .
H10B H 0.8658 0.4116 0.1439 0.200 Uiso 1 calc GR .
H10C H 0.8861 0.2965 0.1351 0.200 Uiso 1 calc GR .
C2 C 0.9859(13) 0.1624(11) 0.1662(4) 0.145(7) Uani 1 d . .
H2A H 0.9757 0.1648 0.1415 0.174 Uiso 1 calc R .
H2B H 0.9357 0.1329 0.1776 0.174 Uiso 1 calc R .
C4 C 1.2163(10) 0.1535(13) 0.2015(4) 0.135(6) Uani 1 d D U
C3 C 1.0715(13) 0.1017(10) 0.1751(5) 0.152(7) Uani 1 d . .
H3A H 1.0598 0.0465 0.1913 0.183 Uiso 1 calc R .
H3B H 1.0975 0.0730 0.1545 0.183 Uiso 1 calc R .
C5 C 1.2680(10) 0.1105(11) 0.1707(3) 0.143(7) Uani 1 d . .
H5A H 1.2397 0.0501 0.1621 0.215 Uiso 1 calc GR .
H5B H 1.3258 0.0934 0.1781 0.215 Uiso 1 calc GR .
H5C H 1.2708 0.1614 0.1528 0.215 Uiso 1 calc GR .
C6 C 1.2588(10) 0.2572(16) 0.2117(5) 0.222(12) Uani 1 d D U
H6A H 1.2316 0.3119 0.1990 0.333 Uiso 1 calc GR .
H6B H 1.3196 0.2553 0.2063 0.333 Uiso 1 calc GR .
H6C H 1.2513 0.2687 0.2360 0.333 Uiso 1 calc GR .
C7 C 1.2185(13) 0.0845(15) 0.2310(5) 0.212(9) Uani 1 d . U
H7A H 1.2060 0.1224 0.2517 0.319 Uiso 1 calc GR .
H7B H 1.2752 0.0541 0.2329 0.319 Uiso 1 calc GR .
H7C H 1.1759 0.0314 0.2281 0.319 Uiso 1 calc GR .
C11 C 0.8748(11) 0.321(2) 0.2050(5) 0.254(14) Uani 1 d . .
H11A H 0.8353 0.2708 0.1960 0.381 Uiso 1 calc GR .
H11B H 0.8436 0.3829 0.2104 0.381 Uiso 1 calc GR .
H11C H 0.9019 0.2950 0.2255 0.381 Uiso 1 calc GR .
C9 C 0.9906(15) 0.4435(14) 0.1874(7) 0.257(15) Uani 1 d . .
H9A H 1.0121 0.4403 0.2106 0.385 Uiso 1 calc GR .
H9B H 0.9517 0.5008 0.1852 0.385 Uiso 1 calc GR .
H9C H 1.0384 0.4519 0.1717 0.385 Uiso 1 calc GR .

loop_
_atom_site_aniso_label
_atom_site_aniso_U_11
_atom_site_aniso_U_22
_atom_site_aniso_U_33
_atom_site_aniso_U_23
_atom_site_aniso_U_13
_atom_site_aniso_U_12
Br5 0.0635(8) 0.0503(6) 0.1015(10) 0.0141(6) 0.0108(6) -0.0004(5)
Br7 0.0900(9) 0.0759(7) 0.0590(8) 0.0139(6) -0.0092(6) 0.0081(6)
Br8 0.1208(11) 0.0695(7) 0.0551(8) -0.0013(5) 0.0049(7) 0.0133(7)
Br6 0.0556(7) 0.0765(7) 0.1093(11) 0.0079(7) 0.0075(6) -0.0051(6)
Fe2 0.0541(9) 0.0496(7) 0.0533(9) 0.0077(6) 0.0012(7) 0.0012(7)
Br1 0.0939(10) 0.0810(8) 0.0842(10) -0.0060(6) 0.0254(7) 0.0062(7)
Br4 0.1201(12) 0.1135(10) 0.0850(11) -0.0329(8) -0.0409(8) 0.0356(9)
Br3 0.0943(11) 0.2108(17) 0.0667(11) 0.0034(10) 0.0090(7) 0.0174(11)
Fe1 0.0736(12) 0.0953(11) 0.0631(12) -0.0246(9) -0.0113(8) 0.0158(9)
Br2 0.1290(13) 0.1056(10) 0.1624(17) -0.0571(10) -0.0743(12) 0.0260(9)
N4 0.045(5) 0.033(4) 0.048(5) 0.000(3) 0.004(4) 0.000(4)
C12 0.035(6) 0.042(5) 0.051(6) 0.006(4) 0.001(4) 0.004(4)
C14 0.045(7) 0.053(6) 0.145(12) 0.023(7) -0.035(7) -0.007(5)
C21 0.075(8) 0.048(6) 0.084(9) -0.009(5) -0.006(6) -0.011(5)
C13 0.046(6) 0.045(5) 0.086(9) 0.002(5) -0.013(5) -0.005(5)
N3 0.044(5) 0.037(4) 0.065(6) 0.003(3) -0.004(4) 0.004(4)
C19 0.047(6) 0.042(5) 0.051(7) -0.007(4) 0.009(5) -0.005(5)
C16 0.050(7) 0.068(6) 0.091(9) 0.006(6) -0.011(6) -0.021(6)
C20 0.089(9) 0.094(8) 0.059(8) -0.020(6) 0.021(6) -0.035(7)
C18 0.079(8) 0.092(8) 0.085(10) 0.040(7) -0.004(7) -0.023(7)
C15 0.049(6) 0.039(5) 0.073(8) -0.001(5) -0.005(5) -0.021(5)
C22 0.089(9) 0.057(6) 0.070(8) -0.005(5) -0.008(6) -0.015(6)
C17 0.113(10) 0.077(7) 0.079(10) -0.022(6) -0.001(7) -0.033(7)
N2 0.052(6) 0.095(7) 0.057(6) 0.005(5) 0.001(4) -0.013(5)
N1 0.103(8) 0.063(6) 0.052(6) 0.007(4) 0.014(5) 0.017(6)
C1 0.075(9) 0.072(7) 0.048(7) -0.007(5) 0.009(6) -0.002(7)
C8 0.067(9) 0.189(15) 0.078(11) 0.024(10) -0.004(7) 0.048(10)
C10 0.122(12) 0.224(17) 0.055(10) 0.012(10) -0.017(8) 0.069(12)
C2 0.22(2) 0.091(11) 0.127(16) -0.008(9) -0.025(14) -0.077(13)
C4 0.146(14) 0.207(15) 0.050(10) -0.020(10) -0.015(8) 0.127(12)
C3 0.23(2) 0.056(8) 0.174(19) 0.001(9) 0.027(15) -0.022(12)
C5 0.169(15) 0.190(14) 0.071(11) -0.007(9) -0.004(9) 0.133(13)
C6 0.093(13) 0.36(3) 0.21(2) -0.18(2) -0.065(13) 0.089(15)
C7 0.230(15) 0.251(15) 0.156(14) 0.082(12) 0.012(12) 0.143(13)
C11 0.093(13) 0.54(4) 0.130(18) 0.13(2) 0.057(12) 0.13(2)
C9 0.23(2) 0.144(16) 0.39(4) -0.12(2) -0.14(2) 0.142(17)

loop_
_atom_type_symbol
_atom_type_description
_atom_type_scat_dispersion_real
_atom_type_scat_dispersion_imag
_atom_type_scat_source
C C 0.0033 0.0016 'International Tables Vol C Tables 4.2.6.8 and 6.1.1.4'
H H 0.0000 0.0000 'International Tables Vol C Tables 4.2.6.8 and 6.1.1.4'
N N 0.0061 0.0033 'International Tables Vol C Tables 4.2.6.8 and 6.1.1.4'
O O 0.0106 0.0060 'International Tables Vol C Tables 4.2.6.8 and 6.1.1.4'
Fe Fe 0.3463 0.8444 'International Tables Vol C Tables 4.2.6.8 and 6.1.1.4'
Br Br -0.2901 2.4595 'International Tables Vol C Tables 4.2.6.8 and 6.1.1.4'

loop_
_geom_angle_atom_site_label_1
_geom_angle_atom_site_label_2
_geom_angle_atom_site_label_3
_geom_angle
Br5 Fe2 Br7 111.31(7)
Br5 Fe2 Br8 110.07(7)
Br5 Fe2 Br6 108.10(6)
Br7 Fe2 Br6 108.98(7)
Br8 Fe2 Br7 107.06(6)
Br8 Fe2 Br6 111.33(7)
Br4 Fe1 Br1 109.14(8)
Br4 Fe1 Br3 110.10(9)
Br4 Fe1 Br2 109.26(8)
Br3 Fe1 Br1 108.19(8)
Br2 Fe1 Br1 111.96(9)
Br2 Fe1 Br3 108.17(9)
C12 N4 C13 109.7(6)
C12 N4 C19 127.2(7)
C13 N4 C19 122.8(7)
N3 C12 N4 114.6(8)
N3 C14 C13 103.7(7)
N4 C13 C14 102.3(7)
C12 N3 C14 109.1(7)
C12 N3 C15 127.1(7)
C14 N3 C15 123.7(7)
N4 C19 C21 109.7(7)
N4 C19 C20 108.9(7)
N4 C19 C22 108.5(7)
C21 C19 C20 109.3(8)
C21 C19 C22 109.7(7)
C22 C19 C20 110.6(8)
N3 C15 C16 109.1(7)
N3 C15 C18 107.3(8)
N3 C15 C17 107.2(8)
C16 C15 C18 110.5(9)
C16 C15 C17 112.1(9)
C18 C15 C17 110.5(9)
C1 N2 C8 131.1(11)
C1 N2 C2 109.3(12)
C2 N2 C8 119.6(13)
C1 N1 C4 134.2(12)
C1 N1 C3 105.2(11)
C4 N1 C3 120.6(12)
N2 C1 N1 120.9(11)
N2 C8 C10 111.0(12)
N2 C8 C11 108.4(13)
N2 C8 C9 106.1(11)
C10 C8 C11 115.3(13)
C10 C8 C9 104.3(15)
C11 C8 C9 111.3(19)
N2 C2 C3 100.6(12)
N1 C4 C5 110.0(11)
N1 C4 C6 105.1(11)
C5 C4 C6 107.1(15)
C7 C4 N1 113.1(15)
C7 C4 C5 111.9(13)
C7 C4 C6 109.2(16)
N1 C3 C2 103.9(10)

loop_
_geom_bond_atom_site_label_1
_geom_bond_atom_site_label_2
_geom_bond_distance
Br5 Fe2 2.3177(15)
Br7 Fe2 2.3290(17)
Br8 Fe2 2.3226(17)
Br6 Fe2 2.3414(17)
Br1 Fe1 2.3325(19)
Br4 Fe1 2.315(2)
Br3 Fe1 2.325(2)
Fe1 Br2 2.322(2)
N4 C12 1.312(10)
N4 C13 1.468(10)
N4 C19 1.491(10)
C12 N3 1.305(10)
C14 C13 1.536(11)
C14 N3 1.466(11)
C21 C19 1.514(12)
N3 C15 1.494(10)
C19 C20 1.522(12)
C19 C22 1.519(13)
C16 C15 1.511(12)
C18 C15 1.518(13)
C15 C17 1.536(14)
N2 C1 1.254(12)
N2 C8 1.459(15)
N2 C2 1.442(14)
N1 C1 1.270(11)
N1 C4 1.460(16)
N1 C3 1.469(17)
C8 C10 1.462(17)
C8 C11 1.478(19)
C8 C9 1.53(2)
C2 C3 1.57(2)
C4 C5 1.540(17)
C4 C6 1.551(15)
C4 C7 1.45(2)
